data_7046189
loop_
_publ_author_name
'Loukopoulos, Edward'
'Abdul-Sada, Alaa'
'Csire, Gizella'
'K\'allay, Csilla'
'Brookfield, Adam'
'Tizzard, Graham J.'
'Coles, Simon J.'
'Lykakis, Ioannis N.'
'Kostakis, George E.'

_publ_section_title
;
 Copper(ii)-benzotriazole coordination compounds in click chemistry: a
 diagnostic reactivity study.
;
_journal_issue 31
_journal_name_full 'Dalton transactions (Cambridge, England : 2003)'
_journal_page_first 10491
_journal_page_last 10508
_journal_paper_doi 10.1039/c8dt01256c
_journal_volume 47
_journal_year 2018
_chemical_formula_moiety 'C26 H22 Cu F6 N8 O6 S2'
_chemical_formula_sum 'C26 H22 Cu F6 N8 O6 S2'
_chemical_formula_weight 784.17
_space_group_crystal_system triclinic
_space_group_IT_number 2
_space_group_name_Hall '-P 1'
_space_group_name_H-M_alt 'P -1'
_symmetry_space_group_name_Hall '-P 1'
_symmetry_space_group_name_H-M 'P -1'
_atom_sites_solution_hydrogens geom
_atom_sites_solution_primary dual
_audit_creation_date 2018-03-08
_audit_creation_method
;
Olex2 1.2
(compiled 2017.08.10 svn.r3458 for OlexSys, GUI svn.r5381)
;
_audit_update_record
;
2018-03-22 deposited with the CCDC.
2018-05-01 downloaded from the CCDC.
;
_cell_angle_alpha 107.132(5)
_cell_angle_beta 103.696(5)
_cell_angle_gamma 100.131(5)
_cell_formula_units_Z 2
_cell_length_a 9.3801(5)
_cell_length_b 13.3284(8)
_cell_length_c 16.0985(8)
_cell_measurement_reflns_used 3427
_cell_measurement_temperature 173
_cell_measurement_theta_max 71.0810
_cell_measurement_theta_min 5.0250
_cell_volume 1802.1(2)
_computing_cell_refinement 'CrysAlisPro 1.171.38.44a (Rigaku OD, 2015)'
_computing_data_collection 'CrysAlisPro 1.171.38.44a (Rigaku OD, 2015)'
_computing_data_reduction 'CrysAlisPro 1.171.38.44a (Rigaku OD, 2015)'
_computing_molecular_graphics 'Olex2 (Dolomanov et al., 2009)'
_computing_publication_material 'Olex2 (Dolomanov et al., 2009)'
_computing_structure_refinement 'ShelXL (Sheldrick, 2015)'
_computing_structure_solution 'ShelXT (Sheldrick, 2015)'
_diffrn_ambient_temperature 173.0
_diffrn_detector 'CCD plate'
_diffrn_detector_area_resol_mean 16.1033
_diffrn_detector_type Eos
_diffrn_measured_fraction_theta_full 0.962
_diffrn_measured_fraction_theta_max 0.936
_diffrn_measurement_details
;
List of Runs (angles in degrees, time in seconds):

  # Type    Start    End  Width  t~exp~   \w     \q     \k     \f   Frames
#--------------------------------------------------------------------------
  1  \w      7.00 108.00   1.00    1.00    --   36.75  19.00  30.00  101
  2  \w     48.00 122.00   1.00    4.25    --  107.00 -45.00 120.00   74
  3  \w     56.00 142.00   1.00    4.25    --  107.00 -93.00  -6.01   86
  4  \w     64.00 112.00   1.00    4.25    --  107.00 -93.00-102.77   48
  5  \w     55.00 126.00   1.00    4.25    --  107.00 -30.00   0.00   71
  6  \w    102.00 165.00   1.00    4.25    --  107.00  61.00 -60.00   63
  7  \w     42.00 124.00   1.00    4.25    --  107.00 -45.00 -60.00   82
  8  \w     40.00 124.00   1.00    4.25    --  107.00 -45.00-150.00   84
  9  \w     21.00 104.00   1.00    1.00    --   36.75  57.00  90.00   83
 10  \w     38.00 172.00   1.00    4.25    --  107.00   0.00  90.00  134
 11  \w     38.00 118.00   1.00    4.25    --  107.00 -92.00 148.23   80
 12  \w    -28.00  63.00   1.00    1.00    --   36.75 -77.00-120.00   91
 13  \w   -109.00 -77.00   1.00    1.00    --  -36.75 178.00-120.00   32
 14  \w   -108.00 -53.00   1.00    1.00    --  -36.75 178.00  60.00   55
;
_diffrn_measurement_device 'four-circle diffractometer'
_diffrn_measurement_device_type 'Xcalibur, Eos, Gemini ultra'
_diffrn_measurement_method '\w scans'
_diffrn_orient_matrix_type 'CrysAlisPro convention (1999,Acta A55,543-557)'
_diffrn_orient_matrix_UB_11 0.1590154000
_diffrn_orient_matrix_UB_12 0.0292802000
_diffrn_orient_matrix_UB_13 -0.0111844000
_diffrn_orient_matrix_UB_21 0.0371605000
_diffrn_orient_matrix_UB_22 0.1123935000
_diffrn_orient_matrix_UB_23 0.0749335000
_diffrn_orient_matrix_UB_31 0.0637146000
_diffrn_orient_matrix_UB_32 -0.0473370000
_diffrn_orient_matrix_UB_33 0.0730027000
_diffrn_radiation_monochromator mirror
_diffrn_radiation_probe x-ray
_diffrn_radiation_type CuK\a
_diffrn_radiation_wavelength 1.54184
_diffrn_reflns_av_R_equivalents 0.0463
_diffrn_reflns_av_unetI/netI 0.0730
_diffrn_reflns_Laue_measured_fraction_full 0.962
_diffrn_reflns_Laue_measured_fraction_max 0.936
_diffrn_reflns_limit_h_max 11
_diffrn_reflns_limit_h_min -11
_diffrn_reflns_limit_k_max 13
_diffrn_reflns_limit_k_min -16
_diffrn_reflns_limit_l_max 19
_diffrn_reflns_limit_l_min -13
_diffrn_reflns_number 9434
_diffrn_reflns_point_group_measured_fraction_full 0.962
_diffrn_reflns_point_group_measured_fraction_max 0.936
_diffrn_reflns_theta_full 67.684
_diffrn_reflns_theta_max 71.100
_diffrn_reflns_theta_min 5.012
_diffrn_source 'fine-focus sealed X-ray tube'
_diffrn_source_type 'Enhance Ultra (Cu) X-ray Source'
_exptl_absorpt_coefficient_mu 2.659
_exptl_absorpt_correction_T_max 1.00000
_exptl_absorpt_correction_T_min 0.53128
_exptl_absorpt_correction_type multi-scan
_exptl_absorpt_process_details
;
CrysAlisPro 1.171.38.44a (Rigaku Oxford Diffraction, 2015)
Empirical absorption correction using spherical harmonics,
 implemented in SCALE3 ABSPACK scaling algorithm.
;
_exptl_crystal_colour green
_exptl_crystal_colour_primary green
_exptl_crystal_density_diffrn 1.445
_exptl_crystal_description plate
_exptl_crystal_F_000 794
_exptl_crystal_size_max 0.14
_exptl_crystal_size_mid 0.11
_exptl_crystal_size_min 0.07
_refine_diff_density_max 1.658
_refine_diff_density_min -0.650
_refine_diff_density_rms 0.089
_refine_ls_extinction_method none
_refine_ls_goodness_of_fit_ref 1.048
_refine_ls_hydrogen_treatment constr
_refine_ls_matrix_type full
_refine_ls_number_parameters 444
_refine_ls_number_reflns 6550
_refine_ls_number_restraints 0
_refine_ls_restrained_S_all 1.048
_refine_ls_R_factor_all 0.0890
_refine_ls_R_factor_gt 0.0657
_refine_ls_shift/su_max 0.000
_refine_ls_shift/su_mean 0.000
_refine_ls_structure_factor_coef Fsqd
_refine_ls_weighting_details 'w=1/[\s^2^(Fo^2^)+(0.0950P)^2^+1.5960P] where P=(Fo^2^+2Fc^2^)/3'
_refine_ls_weighting_scheme calc
_refine_ls_wR_factor_gt 0.1742
_refine_ls_wR_factor_ref 0.1921
_reflns_Friedel_coverage 0.000
_reflns_number_gt 4909
_reflns_number_total 6550
_reflns_threshold_expression 'I > 2\s(I)'
_cod_data_source_file c8dt01256c2.cif
_cod_data_source_block el1397
_cod_depositor_comments 'Adding full bibliography for 7046189--7046200.cif.'
_cod_original_cell_volume 1802.08(18)
_cod_database_code 7046189
_shelx_shelxl_version_number 2014/7
_chemical_oxdiff_formula C50H50N20CuF6S2O8
_shelx_space_group_comment
;
The symmetry employed for this shelxl refinement is uniquely defined
by the following loop, which should always be used as a source of
symmetry information in preference to the above space-group names.
They are only intended as comments.
;
_shelx_estimated_absorpt_t_max 0.836
_shelx_estimated_absorpt_t_min 0.707
_reflns_odcompleteness_completeness 98.05
_reflns_odcompleteness_iscentric 1
_reflns_odcompleteness_theta 66.97
_olex2_refinement_description
;
1. Fixed Uiso
 At 1.2 times of:
  All C(H) groups, All C(H,H) groups
 At 1.5 times of:
  All C(H,H,H) groups
2.a Secondary CH2 refined with riding coordinates:
 C14(H14A,H14B), C7(H7A,H7B)
2.b Aromatic/amide H refined with riding coordinates:
 C13(H13), C2(H2), C19(H19), C3(H3), C5(H5), C9(H9), C16(H16), C4(H4),
 C18(H18), C17(H17), C11(H11), C10(H10)
2.c Idealised Me refined as rotating group:
 C24(H24A,H24B,H24C), C26(H26A,H26B,H26C)
;
_olex2_submission_special_instructions 'No special instructions were received'
_oxdiff_exptl_absorpt_empirical_details
;
Empirical correction (ABSPACK) includes:
- Absorption correction using spherical harmonics
- Frame scaling
;
_oxdiff_exptl_absorpt_empirical_full_max 1.475
_oxdiff_exptl_absorpt_empirical_full_min 0.397

loop_
_space_group_symop_operation_xyz
'x, y, z'
'-x, -y, -z'

loop_
_atom_site_label
_atom_site_type_symbol
_atom_site_fract_x
_atom_site_fract_y
_atom_site_fract_z
_atom_site_U_iso_or_equiv
_atom_site_adp_type
_atom_site_occupancy
_atom_site_site_symmetry_order
_atom_site_calc_flag
_atom_site_refinement_flags_posn
Cu1 Cu 0.08875(7) 0.72579(5) 0.32608(4) 0.03242(19) Uani 1 1 d .
S1 S 0.44877(11) 0.75500(9) 0.49552(7) 0.0347(2) Uani 1 1 d .
S2 S -0.15701(13) 0.81111(9) 0.18278(8) 0.0408(3) Uani 1 1 d .
O3 O 0.5111(5) 0.6710(3) 0.5151(3) 0.0532(9) Uani 1 1 d .
O4 O -0.1347(4) 0.7646(3) 0.2530(2) 0.0493(8) Uani 1 1 d .
O1 O 0.3334(4) 0.7183(3) 0.4090(2) 0.0505(9) Uani 1 1 d .
N4 N 0.7977(4) 0.5133(3) 0.3844(2) 0.0292(7) Uani 1 1 d .
N6 N 0.9853(4) 0.6069(3) 0.3610(2) 0.0298(7) Uani 1 1 d .
O2 O 0.4141(4) 0.8271(3) 0.5691(2) 0.0535(9) Uani 1 1 d .
N5 N 0.8493(4) 0.6057(3) 0.3713(2) 0.0303(7) Uani 1 1 d .
N3 N 0.1735(4) 0.5095(3) 0.1214(2) 0.0317(7) Uani 1 1 d .
N1 N 0.0800(4) 0.6111(3) 0.2111(2) 0.0318(7) Uani 1 1 d .
F3 F 0.6506(5) 0.7827(3) 0.4116(3) 0.0799(12) Uani 1 1 d .
N2 N 0.2056(4) 0.6017(3) 0.1913(2) 0.0316(7) Uani 1 1 d .
O6 O -0.1043(5) 0.9275(3) 0.2122(3) 0.0659(11) Uani 1 1 d .
N7 N 0.0943(5) 0.8370(3) 0.4425(3) 0.0424(9) Uani 1 1 d .
O5 O -0.1249(5) 0.7528(4) 0.1032(3) 0.0639(11) Uani 1 1 d .
N8 N 0.2045(5) 0.8410(3) 0.2933(3) 0.0431(9) Uani 1 1 d .
F1 F 0.5676(6) 0.9216(3) 0.4560(4) 0.1011(17) Uani 1 1 d .
C20 C 1.0218(4) 0.5129(3) 0.3667(3) 0.0279(8) Uani 1 1 d .
F5 F -0.4100(5) 0.8223(4) 0.0791(3) 0.0901(14) Uani 1 1 d .
C13 C 0.4692(4) 0.4729(3) 0.2384(3) 0.0307(8) Uani 1 1 d .
H13 H 0.4963 0.5502 0.2595 0.037 Uiso 1 1 calc R
C6 C 0.0234(4) 0.4543(3) 0.0952(3) 0.0296(8) Uani 1 1 d .
C1 C -0.0378(4) 0.5219(3) 0.1533(3) 0.0285(8) Uani 1 1 d .
C15 C 0.9005(4) 0.4516(3) 0.3822(3) 0.0307(8) Uani 1 1 d .
C12 C 0.5305(4) 0.4197(4) 0.2946(3) 0.0317(8) Uani 1 1 d .
C8 C 0.3683(4) 0.4140(4) 0.1516(3) 0.0330(9) Uani 1 1 d .
F2 F 0.7245(5) 0.8806(4) 0.5526(4) 0.1122(19) Uani 1 1 d .
C14 C 0.6418(5) 0.4853(4) 0.3891(3) 0.0362(9) Uani 1 1 d .
H14A H 0.6127 0.5528 0.4154 0.043 Uiso 1 1 calc R
H14B H 0.6374 0.4423 0.4297 0.043 Uiso 1 1 calc R
C2 C -0.1922(5) 0.4924(4) 0.1462(3) 0.0372(9) Uani 1 1 d .
H2 H -0.2357 0.5383 0.1843 0.045 Uiso 1 1 calc R
F6 F -0.4132(5) 0.8307(6) 0.2131(4) 0.121(2) Uani 1 1 d .
C19 C 1.1519(5) 0.4756(4) 0.3611(3) 0.0367(9) Uani 1 1 d .
H19 H 1.2347 0.5161 0.3499 0.044 Uiso 1 1 calc R
F4 F -0.4245(5) 0.6785(4) 0.1109(4) 0.119(2) Uani 1 1 d .
C7 C 0.2972(5) 0.4710(4) 0.0916(3) 0.0368(9) Uani 1 1 d .
H7A H 0.3754 0.5336 0.0946 0.044 Uiso 1 1 calc R
H7B H 0.2564 0.4202 0.0274 0.044 Uiso 1 1 calc R
C3 C -0.2774(5) 0.3938(4) 0.0812(3) 0.0452(11) Uani 1 1 d .
H3 H -0.3818 0.3694 0.0757 0.054 Uiso 1 1 calc R
C5 C -0.0643(5) 0.3546(4) 0.0270(3) 0.0378(9) Uani 1 1 d .
H5 H -0.0223 0.3094 -0.0126 0.045 Uiso 1 1 calc R
C9 C 0.3317(5) 0.3008(4) 0.1200(3) 0.0420(10) Uani 1 1 d .
H9 H 0.2649 0.2600 0.0601 0.050 Uiso 1 1 calc R
C16 C 0.9012(5) 0.3517(4) 0.3946(3) 0.0377(9) Uani 1 1 d .
H16 H 0.8186 0.3105 0.4054 0.045 Uiso 1 1 calc R
C4 C -0.2131(5) 0.3274(4) 0.0219(3) 0.0438(11) Uani 1 1 d .
H4 H -0.2774 0.2610 -0.0234 0.053 Uiso 1 1 calc R
C18 C 1.1526(5) 0.3778(4) 0.3726(3) 0.0431(10) Uani 1 1 d .
H18 H 1.2379 0.3495 0.3688 0.052 Uiso 1 1 calc R
C17 C 1.0306(6) 0.3180(4) 0.3900(4) 0.0463(11) Uani 1 1 d .
H17 H 1.0379 0.2515 0.3988 0.056 Uiso 1 1 calc R
C25 C 0.2585(6) 0.9065(4) 0.2712(3) 0.0503(12) Uani 1 1 d .
C23 C 0.1176(6) 0.8963(4) 0.5131(3) 0.0458(11) Uani 1 1 d .
C11 C 0.4918(6) 0.3068(4) 0.2633(3) 0.0440(11) Uani 1 1 d .
H11 H 0.5329 0.2701 0.3017 0.053 Uiso 1 1 calc R
C10 C 0.3934(6) 0.2476(4) 0.1764(4) 0.0508(12) Uani 1 1 d .
H10 H 0.3678 0.1703 0.1552 0.061 Uiso 1 1 calc R
C21 C 0.6045(6) 0.8389(4) 0.4777(5) 0.0566(14) Uani 1 1 d .
C24 C 0.1489(9) 0.9703(5) 0.6055(4) 0.0700(18) Uani 1 1 d .
H24A H 0.1836 1.0454 0.6083 0.105 Uiso 1 1 calc GR
H24B H 0.2283 0.9537 0.6471 0.105 Uiso 1 1 calc GR
H24C H 0.0560 0.9618 0.6235 0.105 Uiso 1 1 calc GR
C26 C 0.3230(11) 0.9904(6) 0.2421(5) 0.090(3) Uani 1 1 d .
H26A H 0.3531 0.9579 0.1881 0.134 Uiso 1 1 calc GR
H26B H 0.4125 1.0410 0.2914 0.134 Uiso 1 1 calc GR
H26C H 0.2475 1.0297 0.2269 0.134 Uiso 1 1 calc GR
C22 C -0.3615(6) 0.7843(6) 0.1452(5) 0.0651(16) Uani 1 1 d .

loop_
_atom_site_aniso_label
_atom_site_aniso_U_11
_atom_site_aniso_U_22
_atom_site_aniso_U_33
_atom_site_aniso_U_23
_atom_site_aniso_U_13
_atom_site_aniso_U_12
Cu1 0.0383(3) 0.0290(3) 0.0300(3) 0.0105(2) 0.0124(2) 0.0062(2)
S1 0.0317(5) 0.0373(5) 0.0352(5) 0.0141(4) 0.0109(4) 0.0064(4)
S2 0.0418(6) 0.0424(6) 0.0379(6) 0.0125(5) 0.0123(4) 0.0133(4)
O3 0.063(2) 0.059(2) 0.062(2) 0.0409(19) 0.0296(18) 0.0289(18)
O4 0.0487(19) 0.061(2) 0.048(2) 0.0266(17) 0.0175(15) 0.0222(16)
O1 0.0407(18) 0.054(2) 0.0434(19) 0.0120(16) -0.0001(14) 0.0067(15)
N4 0.0290(16) 0.0357(17) 0.0271(16) 0.0159(14) 0.0094(13) 0.0094(13)
N6 0.0315(16) 0.0319(16) 0.0294(17) 0.0141(14) 0.0107(13) 0.0091(13)
O2 0.052(2) 0.069(2) 0.0419(19) 0.0129(17) 0.0215(15) 0.0250(18)
N5 0.0320(16) 0.0340(17) 0.0287(17) 0.0146(14) 0.0121(13) 0.0080(13)
N3 0.0296(16) 0.0374(17) 0.0310(18) 0.0132(14) 0.0119(13) 0.0101(14)
N1 0.0307(16) 0.0338(17) 0.0331(18) 0.0150(15) 0.0106(13) 0.0077(13)
F3 0.093(3) 0.070(2) 0.112(3) 0.042(2) 0.076(3) 0.030(2)
N2 0.0321(17) 0.0353(17) 0.0298(17) 0.0156(14) 0.0105(13) 0.0060(13)
O6 0.075(3) 0.0414(19) 0.071(3) 0.0129(19) 0.017(2) 0.0081(18)
N7 0.051(2) 0.0358(19) 0.036(2) 0.0080(17) 0.0152(17) 0.0066(16)
O5 0.068(3) 0.079(3) 0.044(2) 0.011(2) 0.0233(18) 0.029(2)
N8 0.048(2) 0.0359(19) 0.042(2) 0.0137(17) 0.0121(17) 0.0053(16)
F1 0.105(3) 0.055(2) 0.190(5) 0.066(3) 0.091(4) 0.031(2)
C20 0.0323(19) 0.0309(18) 0.0239(18) 0.0155(15) 0.0088(14) 0.0063(15)
F5 0.066(2) 0.119(4) 0.092(3) 0.057(3) 0.002(2) 0.038(2)
C13 0.0281(18) 0.0347(19) 0.033(2) 0.0139(17) 0.0145(15) 0.0086(15)
C6 0.0303(19) 0.036(2) 0.0250(19) 0.0152(16) 0.0086(15) 0.0076(16)
C1 0.0310(19) 0.0325(19) 0.0260(19) 0.0144(16) 0.0096(14) 0.0101(15)
C15 0.0280(18) 0.036(2) 0.0286(19) 0.0122(16) 0.0094(15) 0.0068(15)
C12 0.0268(18) 0.040(2) 0.032(2) 0.0145(17) 0.0134(15) 0.0084(16)
C8 0.0264(18) 0.040(2) 0.038(2) 0.0163(18) 0.0168(16) 0.0100(16)
F2 0.042(2) 0.102(3) 0.137(4) -0.007(3) 0.017(2) -0.018(2)
C14 0.0268(19) 0.048(2) 0.033(2) 0.0132(19) 0.0114(16) 0.0087(17)
C2 0.032(2) 0.048(2) 0.032(2) 0.0130(19) 0.0096(16) 0.0110(18)
F6 0.062(3) 0.212(7) 0.099(4) 0.046(4) 0.037(2) 0.061(3)
C19 0.0283(19) 0.039(2) 0.042(2) 0.0148(19) 0.0104(17) 0.0076(16)
F4 0.067(3) 0.097(3) 0.148(5) 0.051(3) -0.024(3) -0.025(2)
C7 0.033(2) 0.048(2) 0.037(2) 0.0186(19) 0.0183(17) 0.0132(18)
C3 0.029(2) 0.052(3) 0.047(3) 0.012(2) 0.0098(18) 0.0034(19)
C5 0.042(2) 0.035(2) 0.032(2) 0.0063(18) 0.0101(17) 0.0105(17)
C9 0.042(2) 0.041(2) 0.035(2) 0.0099(19) 0.0079(18) 0.0038(18)
C16 0.039(2) 0.036(2) 0.045(2) 0.0234(19) 0.0154(18) 0.0082(17)
C4 0.040(2) 0.042(2) 0.038(2) 0.007(2) 0.0077(19) 0.0016(19)
C18 0.035(2) 0.045(2) 0.053(3) 0.019(2) 0.0151(19) 0.0158(19)
C17 0.045(3) 0.043(2) 0.056(3) 0.025(2) 0.013(2) 0.012(2)
C25 0.057(3) 0.045(3) 0.038(3) 0.009(2) 0.011(2) -0.001(2)
C23 0.057(3) 0.042(2) 0.041(3) 0.016(2) 0.020(2) 0.011(2)
C11 0.046(2) 0.046(2) 0.041(3) 0.022(2) 0.0082(19) 0.008(2)
C10 0.061(3) 0.034(2) 0.050(3) 0.014(2) 0.010(2) 0.004(2)
C21 0.048(3) 0.042(3) 0.083(4) 0.019(3) 0.032(3) 0.006(2)
C24 0.098(5) 0.058(3) 0.050(3) 0.010(3) 0.032(3) 0.013(3)
C26 0.114(6) 0.066(4) 0.076(5) 0.030(4) 0.029(4) -0.015(4)
C22 0.041(3) 0.085(4) 0.070(4) 0.031(3) 0.013(3) 0.016(3)

loop_
_atom_type_symbol
_atom_type_description
_atom_type_scat_dispersion_real
_atom_type_scat_dispersion_imag
_atom_type_scat_source
C C 0.0181 0.0091 'International Tables Vol C Tables 4.2.6.8 and 6.1.1.4'
H H 0.0000 0.0000 'International Tables Vol C Tables 4.2.6.8 and 6.1.1.4'
Cu Cu -1.9646 0.5888 'International Tables Vol C Tables 4.2.6.8 and 6.1.1.4'
F F 0.0727 0.0534 'International Tables Vol C Tables 4.2.6.8 and 6.1.1.4'
N N 0.0311 0.0180 'International Tables Vol C Tables 4.2.6.8 and 6.1.1.4'
O O 0.0492 0.0322 'International Tables Vol C Tables 4.2.6.8 and 6.1.1.4'
S S 0.3331 0.5567 'International Tables Vol C Tables 4.2.6.8 and 6.1.1.4'

loop_
_geom_angle_atom_site_label_1
_geom_angle_atom_site_label_2
_geom_angle_atom_site_label_3
_geom_angle
_geom_angle_site_symmetry_1
_geom_angle_site_symmetry_3
O4 Cu1 O1 170.53(13) . .
N6 Cu1 O4 96.90(13) 1_455 .
N6 Cu1 O1 90.65(14) 1_455 .
N1 Cu1 O4 92.26(13) . .
N1 Cu1 O1 93.73(13) . .
N1 Cu1 N6 87.80(14) . 1_455
N1 Cu1 N7 178.17(16) . .
N7 Cu1 O4 87.98(16) . .
N7 Cu1 O1 86.26(15) . .
N7 Cu1 N6 90.37(15) . 1_455
N8 Cu1 O4 86.84(16) . .
N8 Cu1 O1 85.72(16) . .
N8 Cu1 N6 176.16(16) . 1_455
N8 Cu1 N1 91.17(15) . .
N8 Cu1 N7 90.66(17) . .
O3 S1 O1 113.8(2) . .
O3 S1 O2 115.9(2) . .
O3 S1 C21 103.0(3) . .
O1 S1 O2 114.5(2) . .
O1 S1 C21 102.5(3) . .
O2 S1 C21 104.8(3) . .
O4 S2 O6 116.3(3) . .
O4 S2 C22 101.3(3) . .
O6 S2 C22 103.9(3) . .
O5 S2 O4 114.2(3) . .
O5 S2 O6 115.2(3) . .
O5 S2 C22 103.1(3) . .
S2 O4 Cu1 128.3(2) . .
S1 O1 Cu1 146.4(2) . .
N5 N4 C15 111.2(3) . .
N5 N4 C14 119.5(3) . .
C15 N4 C14 128.9(4) . .
N5 N6 Cu1 119.0(3) . 1_655
N5 N6 C20 109.4(3) . .
C20 N6 Cu1 131.0(3) . 1_655
N6 N5 N4 107.7(3) . .
N2 N3 C6 111.2(3) . .
N2 N3 C7 120.0(3) . .
C6 N3 C7 128.0(4) . .
N2 N1 Cu1 119.8(3) . .
N2 N1 C1 109.5(3) . .
C1 N1 Cu1 129.5(3) . .
N1 N2 N3 108.1(3) . .
C23 N7 Cu1 169.5(5) . .
C25 N8 Cu1 174.4(5) . .
N6 C20 C15 107.3(4) . .
N6 C20 C19 131.7(4) . .
C15 C20 C19 121.0(4) . .
C12 C13 H13 119.7 . .
C12 C13 C8 120.5(4) . .
C8 C13 H13 119.7 . .
N3 C6 C1 104.2(3) . .
N3 C6 C5 133.1(4) . .
C1 C6 C5 122.8(4) . .
N1 C1 C6 106.9(3) . .
N1 C1 C2 132.2(4) . .
C6 C1 C2 120.9(4) . .
N4 C15 C20 104.4(4) . .
N4 C15 C16 132.8(4) . .
C20 C15 C16 122.8(4) . .
C13 C12 C14 119.9(4) . .
C11 C12 C13 119.7(4) . .
C11 C12 C14 120.4(4) . .
C13 C8 C7 120.9(4) . .
C13 C8 C9 119.6(4) . .
C9 C8 C7 119.5(4) . .
N4 C14 C12 110.6(3) . .
N4 C14 H14A 109.5 . .
N4 C14 H14B 109.5 . .
C12 C14 H14A 109.5 . .
C12 C14 H14B 109.5 . .
H14A C14 H14B 108.1 . .
C1 C2 H2 121.8 . .
C3 C2 C1 116.5(4) . .
C3 C2 H2 121.8 . .
C20 C19 H19 121.8 . .
C18 C19 C20 116.4(4) . .
C18 C19 H19 121.8 . .
N3 C7 C8 110.2(3) . .
N3 C7 H7A 109.6 . .
N3 C7 H7B 109.6 . .
C8 C7 H7A 109.6 . .
C8 C7 H7B 109.6 . .
H7A C7 H7B 108.1 . .
C2 C3 H3 119.2 . .
C2 C3 C4 121.5(4) . .
C4 C3 H3 119.2 . .
C6 C5 H5 122.3 . .
C4 C5 C6 115.3(4) . .
C4 C5 H5 122.3 . .
C8 C9 H9 120.1 . .
C8 C9 C10 119.7(4) . .
C10 C9 H9 120.1 . .
C15 C16 H16 122.5 . .
C17 C16 C15 115.0(4) . .
C17 C16 H16 122.5 . .
C3 C4 H4 118.5 . .
C5 C4 C3 123.0(4) . .
C5 C4 H4 118.5 . .
C19 C18 H18 119.0 . .
C19 C18 C17 122.0(4) . .
C17 C18 H18 119.0 . .
C16 C17 C18 122.9(5) . .
C16 C17 H17 118.5 . .
C18 C17 H17 118.5 . .
N8 C25 C26 178.3(8) . .
N7 C23 C24 178.1(6) . .
C12 C11 H11 119.9 . .
C10 C11 C12 120.2(5) . .
C10 C11 H11 119.9 . .
C9 C10 H10 119.9 . .
C11 C10 C9 120.3(5) . .
C11 C10 H10 119.9 . .
F3 C21 S1 111.9(4) . .
F3 C21 F1 107.2(5) . .
F3 C21 F2 106.7(5) . .
F1 C21 S1 112.4(4) . .
F1 C21 F2 107.2(5) . .
F2 C21 S1 111.1(5) . .
C23 C24 H24A 109.5 . .
C23 C24 H24B 109.5 . .
C23 C24 H24C 109.5 . .
H24A C24 H24B 109.5 . .
H24A C24 H24C 109.5 . .
H24B C24 H24C 109.5 . .
C25 C26 H26A 109.5 . .
C25 C26 H26B 109.5 . .
C25 C26 H26C 109.5 . .
H26A C26 H26B 109.5 . .
H26A C26 H26C 109.5 . .
H26B C26 H26C 109.5 . .
F5 C22 S2 112.3(5) . .
F5 C22 F6 106.8(6) . .
F6 C22 S2 111.5(5) . .
F4 C22 S2 110.0(5) . .
F4 C22 F5 106.1(6) . .
F4 C22 F6 110.0(6) . .

loop_
_geom_bond_atom_site_label_1
_geom_bond_atom_site_label_2
_geom_bond_distance
_geom_bond_site_symmetry_2
Cu1 O4 2.370(4) .
Cu1 O1 2.402(4) .
Cu1 N6 2.003(3) 1_455
Cu1 N1 1.996(4) .
Cu1 N7 2.001(4) .
Cu1 N8 1.994(4) .
S1 O3 1.430(4) .
S1 O1 1.432(3) .
S1 O2 1.433(4) .
S1 C21 1.811(5) .
S2 O4 1.432(4) .
S2 O6 1.436(4) .
S2 O5 1.420(4) .
S2 C22 1.804(6) .
N4 N5 1.337(5) .
N4 C15 1.373(5) .
N4 C14 1.470(5) .
N6 Cu1 2.003(3) 1_655
N6 N5 1.323(5) .
N6 C20 1.378(5) .
N3 N2 1.327(5) .
N3 C6 1.368(5) .
N3 C7 1.474(5) .
N1 N2 1.309(5) .
N1 C1 1.378(5) .
F3 C21 1.320(7) .
N7 C23 1.121(6) .
N8 C25 1.121(7) .
F1 C21 1.327(7) .
C20 C15 1.397(5) .
C20 C19 1.408(6) .
F5 C22 1.328(8) .
C13 H13 0.9500 .
C13 C12 1.388(6) .
C13 C8 1.390(6) .
C6 C1 1.398(6) .
C6 C5 1.406(6) .
C1 C2 1.400(6) .
C15 C16 1.404(6) .
C12 C14 1.521(6) .
C12 C11 1.387(7) .
C8 C7 1.503(6) .
C8 C9 1.391(6) .
F2 C21 1.331(8) .
C14 H14A 0.9900 .
C14 H14B 0.9900 .
C2 H2 0.9500 .
C2 C3 1.374(7) .
F6 C22 1.331(8) .
C19 H19 0.9500 .
C19 C18 1.370(7) .
F4 C22 1.319(9) .
C7 H7A 0.9900 .
C7 H7B 0.9900 .
C3 H3 0.9500 .
C3 C4 1.421(7) .
C5 H5 0.9500 .
C5 C4 1.355(7) .
C9 H9 0.9500 .
C9 C10 1.393(7) .
C16 H16 0.9500 .
C16 C17 1.376(7) .
C4 H4 0.9500 .
C18 H18 0.9500 .
C18 C17 1.409(7) .
C17 H17 0.9500 .
C25 C26 1.428(8) .
C23 C24 1.448(7) .
C11 H11 0.9500 .
C11 C10 1.383(7) .
C10 H10 0.9500 .
C24 H24A 0.9800 .
C24 H24B 0.9800 .
C24 H24C 0.9800 .
C26 H26A 0.9800 .
C26 H26B 0.9800 .
C26 H26C 0.9800 .

loop_
_smtbx_masks_void_nr
_smtbx_masks_void_average_x
_smtbx_masks_void_average_y
_smtbx_masks_void_average_z
_smtbx_masks_void_volume
_smtbx_masks_void_count_electrons
_smtbx_masks_void_content
1 -0.023 0.000 0.000 299.6 54.7 C2H3N
